data_4105127
loop_
_publ_author_name
'Chul Baik'
'Zachary M. Hudson'
'Hazem Amarne'
'Suning Wang'

_publ_section_title
;
 Enhancing the Photochemical Stability of N,C-Chelate Boryl Compounds: C-C
 Bond Formation versus C=C Bond cis,trans-Isomerization
;
_journal_name_full 'Journal of the American Chemical Society'
_journal_page_first 14549
_journal_page_last 14559
_journal_paper_doi 10.1021/ja906430s
_journal_volume 131
_journal_year 2009
_chemical_formula_sum 'C37 H36 B N'
_chemical_formula_weight 505.48
_chemical_name_systematic
;
 ?
;
_space_group_IT_number 14
_symmetry_cell_setting monoclinic
_symmetry_space_group_name_Hall '-P 2yn'
_symmetry_space_group_name_H-M 'P 1 21/n 1'
_atom_sites_solution_hydrogens geom
_atom_sites_solution_primary direct
_atom_sites_solution_secondary difmap
_audit_creation_method SHELXL-97
_cell_angle_alpha 90.00
_cell_angle_beta 101.1110(10)
_cell_angle_gamma 90.00
_cell_formula_units_Z 4
_cell_length_a 14.9202(16)
_cell_length_b 14.1025(15)
_cell_length_c 15.2798(16)
_cell_measurement_reflns_used 5672
_cell_measurement_temperature 180(2)
_cell_measurement_theta_max 22.88
_cell_measurement_theta_min 2.27
_cell_volume 3154.8(6)
_computing_cell_refinement 'Bruker SMART'
_computing_data_collection 'Bruker SMART'
_computing_data_reduction 'Bruker SAINT'
_computing_molecular_graphics 'Bruker SHELXTL'
_computing_publication_material 'Bruker SHELXTL'
_computing_structure_refinement 'SHELXL-97 (Sheldrick, 1997)'
_computing_structure_solution 'SHELXS-97 (Sheldrick, 1990)'
_diffrn_ambient_temperature 180(2)
_diffrn_measured_fraction_theta_full 0.997
_diffrn_measured_fraction_theta_max 0.997
_diffrn_measurement_device_type 'CCD area detector'
_diffrn_measurement_method 'phi and omega scans'
_diffrn_radiation_monochromator graphite
_diffrn_radiation_source 'fine-focus sealed tube'
_diffrn_radiation_type MoK\a
_diffrn_radiation_wavelength 0.71073
_diffrn_reflns_av_R_equivalents 0.0441
_diffrn_reflns_av_sigmaI/netI 0.0390
_diffrn_reflns_limit_h_max 19
_diffrn_reflns_limit_h_min -19
_diffrn_reflns_limit_k_max 17
_diffrn_reflns_limit_k_min -18
_diffrn_reflns_limit_l_max 19
_diffrn_reflns_limit_l_min -19
_diffrn_reflns_number 34525
_diffrn_reflns_theta_full 27.12
_diffrn_reflns_theta_max 27.12
_diffrn_reflns_theta_min 1.75
_exptl_absorpt_coefficient_mu 0.060
_exptl_absorpt_correction_T_max 0.9970
_exptl_absorpt_correction_T_min 0.9881
_exptl_absorpt_correction_type multi-scan
_exptl_crystal_colour clear
_exptl_crystal_density_diffrn 1.064
_exptl_crystal_description needle
_exptl_crystal_F_000 1080
_exptl_crystal_size_max 0.20
_exptl_crystal_size_mid 0.20
_exptl_crystal_size_min 0.05
_refine_diff_density_max 0.377
_refine_diff_density_min -0.208
_refine_diff_density_rms 0.036
_refine_ls_extinction_method none
_refine_ls_goodness_of_fit_ref 1.103
_refine_ls_hydrogen_treatment constr
_refine_ls_matrix_type full
_refine_ls_number_parameters 358
_refine_ls_number_reflns 6950
_refine_ls_number_restraints 0
_refine_ls_restrained_S_all 1.103
_refine_ls_R_factor_all 0.0848
_refine_ls_R_factor_gt 0.0552
_refine_ls_shift/su_max 0.000
_refine_ls_shift/su_mean 0.000
_refine_ls_structure_factor_coef Fsqd
_refine_ls_weighting_details 'calc w=1/[\s^2^(Fo^2^)+(0.0800P)^2^+0.1600P] where P=(Fo^2^+2Fc^2^)/3'
_refine_ls_weighting_scheme calc
_refine_ls_wR_factor_gt 0.1503
_refine_ls_wR_factor_ref 0.1640
_reflns_number_gt 4595
_reflns_number_total 6950
_reflns_threshold_expression >2sigma(I)
_cod_data_source_file ja906430s_si_001.cif
_cod_data_source_block baik2
_cod_database_code 4105127

loop_
_symmetry_equiv_pos_as_xyz
'x, y, z'
'-x+1/2, y+1/2, -z+1/2'
'-x, -y, -z'
'x-1/2, -y-1/2, z-1/2'

loop_
_atom_site_label
_atom_site_type_symbol
_atom_site_fract_x
_atom_site_fract_y
_atom_site_fract_z
_atom_site_U_iso_or_equiv
_atom_site_adp_type
_atom_site_occupancy
_atom_site_symmetry_multiplicity
_atom_site_calc_flag
_atom_site_refinement_flags
B1 B 0.11904(12) 0.55452(14) 0.31988(13) 0.0396(4) Uani 1 1 d .
N1 N 0.12657(9) 0.52385(10) 0.21749(9) 0.0409(3) Uani 1 1 d .
C1 C 0.11290(10) 0.44682(12) 0.35635(12) 0.0417(4) Uani 1 1 d .
C2 C 0.10828(12) 0.40964(13) 0.43990(13) 0.0494(5) Uani 1 1 d .
H2A H 0.1013 0.4512 0.4871 0.059 Uiso 1 1 calc R
C3 C 0.11369(13) 0.31263(14) 0.45492(15) 0.0580(5) Uani 1 1 d .
H3A H 0.1082 0.2885 0.5117 0.070 Uiso 1 1 calc R
C4 C 0.12690(13) 0.25031(14) 0.38845(16) 0.0607(6) Uani 1 1 d .
H4A H 0.1314 0.1842 0.4002 0.073 Uiso 1 1 calc R
C5 C 0.13341(12) 0.28402(13) 0.30585(15) 0.0540(5) Uani 1 1 d .
H5A H 0.1425 0.2418 0.2599 0.065 Uiso 1 1 calc R
C6 C 0.12641(11) 0.38095(12) 0.29049(13) 0.0452(4) Uani 1 1 d .
C7 C 0.12900(11) 0.42840(12) 0.20676(13) 0.0444(4) Uani 1 1 d .
C8 C 0.13042(13) 0.39052(14) 0.12303(14) 0.0557(5) Uani 1 1 d .
H8A H 0.1329 0.3238 0.1152 0.067 Uiso 1 1 calc R
C9 C 0.12820(13) 0.45052(15) 0.05162(14) 0.0578(5) Uani 1 1 d .
H9A H 0.1287 0.4247 -0.0057 0.069 Uiso 1 1 calc R
C10 C 0.12528(12) 0.54858(14) 0.06203(12) 0.0497(5) Uani 1 1 d .
C11 C 0.12295(11) 0.58148(13) 0.14740(12) 0.0451(4) Uani 1 1 d .
H11A H 0.1186 0.6479 0.1563 0.054 Uiso 1 1 calc R
C12 C 0.12200(13) 0.61405(15) -0.01247(13) 0.0540(5) Uani 1 1 d .
H12A H 0.1037 0.5889 -0.0708 0.065 Uiso 1 1 calc R
C13 C 0.14277(12) 0.70740(14) -0.00573(13) 0.0503(5) Uani 1 1 d .
H13A H 0.1678 0.7292 0.0527 0.060 Uiso 1 1 calc R
C14 C 0.13213(12) 0.77991(13) -0.07596(13) 0.0471(4) Uani 1 1 d .
C15 C 0.08858(12) 0.75976(14) -0.16422(13) 0.0530(5) Uani 1 1 d .
H15A H 0.0671 0.6974 -0.1797 0.064 Uiso 1 1 calc R
C16 C 0.07689(14) 0.82936(15) -0.22802(15) 0.0630(6) Uani 1 1 d .
H16A H 0.0490 0.8151 -0.2878 0.076 Uiso 1 1 calc R
C17 C 0.10670(14) 0.92240(16) -0.20404(18) 0.0670(6) Uani 1 1 d .
H17A H 0.0980 0.9713 -0.2476 0.080 Uiso 1 1 calc R
C18 C 0.14697(16) 0.94159(16) -0.1205(2) 0.0743(7) Uani 1 1 d .
H18A H 0.1674 1.0042 -0.1050 0.089 Uiso 1 1 calc R
C19 C 0.15962(13) 0.87069(16) -0.05522(15) 0.0616(6) Uani 1 1 d .
H19A H 0.1877 0.8860 0.0043 0.074 Uiso 1 1 calc R
C20 C 0.03243(10) 0.62893(11) 0.30509(11) 0.0364(4) Uani 1 1 d .
C21 C -0.05903(11) 0.59786(12) 0.29663(11) 0.0409(4) Uani 1 1 d .
C22 C -0.13051(11) 0.66229(13) 0.29181(12) 0.0460(4) Uani 1 1 d .
H22A H -0.1909 0.6388 0.2875 0.055 Uiso 1 1 calc R
C23 C -0.11674(11) 0.75932(12) 0.29300(12) 0.0447(4) Uani 1 1 d .
C24 C -0.02865(11) 0.78962(12) 0.29515(12) 0.0432(4) Uani 1 1 d .
H24A H -0.0175 0.8559 0.2935 0.052 Uiso 1 1 calc R
C25 C 0.04471(11) 0.72813(11) 0.29956(11) 0.0382(4) Uani 1 1 d .
C26 C -0.08495(12) 0.49411(13) 0.29044(16) 0.0592(6) Uani 1 1 d .
H26A H -0.1516 0.4882 0.2748 0.089 Uiso 1 1 calc R
H26B H -0.0627 0.4634 0.3481 0.089 Uiso 1 1 calc R
H26C H -0.0574 0.4635 0.2445 0.089 Uiso 1 1 calc R
C27 C -0.19506(13) 0.82771(15) 0.28955(16) 0.0636(6) Uani 1 1 d .
H27A H -0.2527 0.7954 0.2654 0.095 Uiso 1 1 calc R
H27B H -0.1871 0.8815 0.2512 0.095 Uiso 1 1 calc R
H27C H -0.1963 0.8507 0.3498 0.095 Uiso 1 1 calc R
C28 C 0.13580(11) 0.77541(13) 0.29668(13) 0.0493(5) Uani 1 1 d .
H28A H 0.1257 0.8305 0.2569 0.074 Uiso 1 1 calc R
H28B H 0.1760 0.7301 0.2745 0.074 Uiso 1 1 calc R
H28C H 0.1644 0.7961 0.3568 0.074 Uiso 1 1 calc R
C29 C 0.21421(10) 0.59583(11) 0.38182(11) 0.0391(4) Uani 1 1 d .
C30 C 0.30350(11) 0.58518(11) 0.36417(12) 0.0414(4) Uani 1 1 d .
C31 C 0.37860(12) 0.62049(13) 0.42326(13) 0.0495(5) Uani 1 1 d .
H31A H 0.4376 0.6124 0.4095 0.059 Uiso 1 1 calc R
C32 C 0.37113(12) 0.66691(15) 0.50129(13) 0.0545(5) Uani 1 1 d .
C33 C 0.28514(12) 0.67449(13) 0.52042(12) 0.0499(5) Uani 1 1 d .
H33A H 0.2782 0.7049 0.5742 0.060 Uiso 1 1 calc R
C34 C 0.20788(11) 0.63927(12) 0.46401(11) 0.0421(4) Uani 1 1 d .
C35 C 0.32393(12) 0.53379(14) 0.28348(15) 0.0573(5) Uani 1 1 d .
H35A H 0.3901 0.5317 0.2867 0.086 Uiso 1 1 calc R
H35B H 0.2949 0.5673 0.2292 0.086 Uiso 1 1 calc R
H35C H 0.3000 0.4690 0.2822 0.086 Uiso 1 1 calc R
C36 C 0.45353(15) 0.7048(2) 0.56488(15) 0.0855(8) Uani 1 1 d .
H36A H 0.4870 0.7485 0.5330 0.128 Uiso 1 1 calc R
H36B H 0.4934 0.6520 0.5890 0.128 Uiso 1 1 calc R
H36C H 0.4336 0.7385 0.6139 0.128 Uiso 1 1 calc R
C37 C 0.11933(12) 0.65255(14) 0.49728(13) 0.0514(5) Uani 1 1 d .
H37A H 0.0762 0.6025 0.4728 0.077 Uiso 1 1 calc R
H37B H 0.0931 0.7145 0.4780 0.077 Uiso 1 1 calc R
H37C H 0.1315 0.6492 0.5626 0.077 Uiso 1 1 calc R

loop_
_atom_site_aniso_label
_atom_site_aniso_U_11
_atom_site_aniso_U_22
_atom_site_aniso_U_33
_atom_site_aniso_U_23
_atom_site_aniso_U_13
_atom_site_aniso_U_12
B1 0.0343(9) 0.0382(10) 0.0457(11) -0.0030(8) 0.0062(8) -0.0021(8)
N1 0.0341(7) 0.0402(8) 0.0471(9) -0.0025(6) 0.0048(6) 0.0022(6)
C1 0.0302(8) 0.0396(9) 0.0522(11) 0.0011(8) 0.0003(7) -0.0025(7)
C2 0.0438(10) 0.0450(10) 0.0566(12) 0.0029(9) 0.0030(8) -0.0043(8)
C3 0.0530(11) 0.0515(12) 0.0651(13) 0.0155(10) 0.0001(10) -0.0054(9)
C4 0.0543(12) 0.0386(10) 0.0824(16) 0.0064(11) -0.0039(10) -0.0026(9)
C5 0.0480(11) 0.0399(10) 0.0702(14) -0.0026(9) 0.0018(9) -0.0003(8)
C6 0.0316(8) 0.0391(9) 0.0615(12) -0.0008(8) 0.0006(8) -0.0013(7)
C7 0.0339(9) 0.0412(10) 0.0564(11) -0.0061(8) 0.0041(8) 0.0000(7)
C8 0.0529(11) 0.0464(11) 0.0670(14) -0.0146(10) 0.0098(10) 0.0027(9)
C9 0.0585(12) 0.0624(13) 0.0531(12) -0.0099(10) 0.0120(9) 0.0044(10)
C10 0.0415(10) 0.0573(11) 0.0488(11) -0.0040(9) 0.0053(8) 0.0077(8)
C11 0.0408(9) 0.0440(10) 0.0495(11) 0.0000(8) 0.0064(8) 0.0064(7)
C12 0.0506(11) 0.0675(13) 0.0437(11) -0.0030(9) 0.0088(8) 0.0087(9)
C13 0.0396(9) 0.0599(12) 0.0503(11) -0.0040(9) 0.0059(8) -0.0015(8)
C14 0.0385(9) 0.0505(10) 0.0542(11) -0.0006(9) 0.0140(8) 0.0057(8)
C15 0.0495(11) 0.0508(11) 0.0570(12) 0.0002(9) 0.0057(9) -0.0049(9)
C16 0.0554(12) 0.0660(14) 0.0634(13) 0.0094(11) 0.0011(10) -0.0074(10)
C17 0.0502(12) 0.0623(14) 0.0879(17) 0.0245(12) 0.0116(11) 0.0001(10)
C18 0.0668(14) 0.0464(12) 0.116(2) -0.0110(14) 0.0332(15) -0.0131(10)
C19 0.0470(11) 0.0740(15) 0.0641(13) -0.0155(11) 0.0114(10) -0.0118(10)
C20 0.0328(8) 0.0360(9) 0.0397(9) 0.0011(7) 0.0049(7) -0.0022(6)
C21 0.0348(8) 0.0404(9) 0.0450(10) 0.0012(7) 0.0017(7) -0.0028(7)
C22 0.0316(8) 0.0515(11) 0.0547(11) 0.0035(8) 0.0078(8) -0.0025(7)
C23 0.0412(9) 0.0446(10) 0.0492(10) 0.0066(8) 0.0112(8) 0.0055(7)
C24 0.0449(10) 0.0348(9) 0.0506(10) 0.0052(8) 0.0107(8) 0.0006(7)
C25 0.0371(8) 0.0371(9) 0.0404(9) 0.0030(7) 0.0078(7) -0.0027(7)
C26 0.0376(10) 0.0440(10) 0.0913(16) 0.0015(10) 0.0010(10) -0.0097(8)
C27 0.0478(11) 0.0581(12) 0.0886(16) 0.0082(11) 0.0225(11) 0.0121(9)
C28 0.0414(10) 0.0411(10) 0.0660(12) 0.0098(9) 0.0115(9) -0.0037(7)
C29 0.0351(8) 0.0325(8) 0.0480(10) 0.0057(7) 0.0035(7) -0.0015(6)
C30 0.0351(9) 0.0344(9) 0.0536(11) 0.0067(8) 0.0056(7) -0.0005(7)
C31 0.0327(9) 0.0565(11) 0.0573(12) 0.0136(9) 0.0037(8) -0.0061(8)
C32 0.0437(10) 0.0704(13) 0.0452(11) 0.0127(10) -0.0019(8) -0.0161(9)
C33 0.0508(11) 0.0554(11) 0.0421(10) 0.0059(8) 0.0051(8) -0.0122(9)
C34 0.0409(9) 0.0424(9) 0.0418(10) 0.0064(8) 0.0051(7) -0.0052(7)
C35 0.0367(9) 0.0509(11) 0.0861(15) -0.0156(10) 0.0159(9) 0.0004(8)
C36 0.0583(13) 0.139(2) 0.0544(13) -0.0017(14) -0.0006(10) -0.0400(14)
C37 0.0482(10) 0.0603(12) 0.0469(11) -0.0019(9) 0.0118(8) -0.0044(9)

loop_
_atom_type_symbol
_atom_type_description
_atom_type_scat_dispersion_real
_atom_type_scat_dispersion_imag
_atom_type_scat_source
C C 0.0033 0.0016 'International Tables Vol C Tables 4.2.6.8 and 6.1.1.4'
H H 0.0000 0.0000 'International Tables Vol C Tables 4.2.6.8 and 6.1.1.4'
N N 0.0061 0.0033 'International Tables Vol C Tables 4.2.6.8 and 6.1.1.4'
B B 0.0013 0.0007 'International Tables Vol C Tables 4.2.6.8 and 6.1.1.4'

loop_
_geom_angle_atom_site_label_1
_geom_angle_atom_site_label_2
_geom_angle_atom_site_label_3
_geom_angle
C1 B1 C20 123.22(14)
C1 B1 N1 95.68(13)
C20 B1 N1 103.44(13)
C1 B1 C29 103.40(13)
C20 B1 C29 114.76(14)
N1 B1 C29 115.32(13)
C11 N1 C7 120.25(15)
C11 N1 B1 126.97(14)
C7 N1 B1 112.54(14)
C2 C1 C6 116.37(16)
C2 C1 B1 132.92(16)
C6 C1 B1 110.17(15)
C3 C2 C1 120.73(18)
C3 C2 H2A 119.6
C1 C2 H2A 119.6
C4 C3 C2 121.1(2)
C4 C3 H3A 119.5
C2 C3 H3A 119.5
C5 C4 C3 120.05(18)
C5 C4 H4A 120.0
C3 C4 H4A 120.0
C4 C5 C6 118.78(19)
C4 C5 H5A 120.6
C6 C5 H5A 120.6
C5 C6 C1 122.95(18)
C5 C6 C7 126.13(18)
C1 C6 C7 110.89(15)
N1 C7 C8 119.85(17)
N1 C7 C6 110.18(15)
C8 C7 C6 129.93(17)
C9 C8 C7 119.41(18)
C9 C8 H8A 120.3
C7 C8 H8A 120.3
C8 C9 C10 121.07(18)
C8 C9 H9A 119.5
C10 C9 H9A 119.5
C11 C10 C9 116.42(18)
C11 C10 C12 121.15(18)
C9 C10 C12 122.40(18)
N1 C11 C10 122.94(17)
N1 C11 H11A 118.5
C10 C11 H11A 118.5
C13 C12 C10 125.73(18)
C13 C12 H12A 117.1
C10 C12 H12A 117.1
C12 C13 C14 129.16(18)
C12 C13 H13A 115.4
C14 C13 H13A 115.4
C19 C14 C15 118.34(18)
C19 C14 C13 119.92(18)
C15 C14 C13 121.61(17)
C16 C15 C14 120.57(19)
C16 C15 H15A 119.7
C14 C15 H15A 119.7
C15 C16 C17 119.4(2)
C15 C16 H16A 120.3
C17 C16 H16A 120.3
C18 C17 C16 120.0(2)
C18 C17 H17A 120.0
C16 C17 H17A 120.0
C17 C18 C19 120.9(2)
C17 C18 H18A 119.6
C19 C18 H18A 119.6
C14 C19 C18 120.8(2)
C14 C19 H19A 119.6
C18 C19 H19A 119.6
C21 C20 C25 115.73(14)
C21 C20 B1 122.20(14)
C25 C20 B1 122.07(14)
C22 C21 C20 121.21(15)
C22 C21 C26 116.38(15)
C20 C21 C26 122.40(15)
C23 C22 C21 122.32(15)
C23 C22 H22A 118.8
C21 C22 H22A 118.8
C24 C23 C22 116.49(15)
C24 C23 C27 122.15(16)
C22 C23 C27 121.33(16)
C23 C24 C25 123.21(16)
C23 C24 H24A 118.4
C25 C24 H24A 118.4
C24 C25 C20 120.70(14)
C24 C25 C28 115.16(15)
C20 C25 C28 124.14(14)
C21 C26 H26A 109.5
C21 C26 H26B 109.5
H26A C26 H26B 109.5
C21 C26 H26C 109.5
H26A C26 H26C 109.5
H26B C26 H26C 109.5
C23 C27 H27A 109.5
C23 C27 H27B 109.5
H27A C27 H27B 109.5
C23 C27 H27C 109.5
H27A C27 H27C 109.5
H27B C27 H27C 109.5
C25 C28 H28A 109.5
C25 C28 H28B 109.5
H28A C28 H28B 109.5
C25 C28 H28C 109.5
H28A C28 H28C 109.5
H28B C28 H28C 109.5
C34 C29 C30 116.11(15)
C34 C29 B1 117.59(14)
C30 C29 B1 126.08(15)
C31 C30 C29 120.57(17)
C31 C30 C35 115.98(15)
C29 C30 C35 123.43(15)
C32 C31 C30 122.76(17)
C32 C31 H31A 118.6
C30 C31 H31A 118.6
C33 C32 C31 116.99(17)
C33 C32 C36 120.9(2)
C31 C32 C36 122.09(19)
C32 C33 C34 122.46(19)
C32 C33 H33A 118.8
C34 C33 H33A 118.8
C33 C34 C29 120.98(16)
C33 C34 C37 114.83(16)
C29 C34 C37 124.19(15)
C30 C35 H35A 109.5
C30 C35 H35B 109.5
H35A C35 H35B 109.5
C30 C35 H35C 109.5
H35A C35 H35C 109.5
H35B C35 H35C 109.5
C32 C36 H36A 109.5
C32 C36 H36B 109.5
H36A C36 H36B 109.5
C32 C36 H36C 109.5
H36A C36 H36C 109.5
H36B C36 H36C 109.5
C34 C37 H37A 109.5
C34 C37 H37B 109.5
H37A C37 H37B 109.5
C34 C37 H37C 109.5
H37A C37 H37C 109.5
H37B C37 H37C 109.5

loop_
_geom_bond_atom_site_label_1
_geom_bond_atom_site_label_2
_geom_bond_distance
B1 C1 1.626(3)
B1 C20 1.646(2)
B1 N1 1.648(2)
B1 C29 1.653(2)
N1 C11 1.337(2)
N1 C7 1.357(2)
C1 C2 1.394(3)
C1 C6 1.412(2)
C2 C3 1.387(3)
C2 H2A 0.9500
C3 C4 1.386(3)
C3 H3A 0.9500
C4 C5 1.369(3)
C4 H4A 0.9500
C5 C6 1.388(2)
C5 H5A 0.9500
C6 C7 1.451(3)
C7 C8 1.390(3)
C8 C9 1.376(3)
C8 H8A 0.9500
C9 C10 1.394(3)
C9 H9A 0.9500
C10 C11 1.391(3)
C10 C12 1.459(3)
C11 H11A 0.9500
C12 C13 1.352(3)
C12 H12A 0.9500
C13 C14 1.469(3)
C13 H13A 0.9500
C14 C19 1.363(3)
C14 C15 1.408(3)
C15 C16 1.371(3)
C15 H15A 0.9500
C16 C17 1.411(3)
C16 H16A 0.9500
C17 C18 1.329(3)
C17 H17A 0.9500
C18 C19 1.400(3)
C18 H18A 0.9500
C19 H19A 0.9500
C20 C21 1.415(2)
C20 C25 1.416(2)
C21 C22 1.392(2)
C21 C26 1.512(2)
C22 C23 1.383(2)
C22 H22A 0.9500
C23 C24 1.376(2)
C23 C27 1.508(2)
C24 C25 1.388(2)
C24 H24A 0.9500
C25 C28 1.522(2)
C26 H26A 0.9800
C26 H26B 0.9800
C26 H26C 0.9800
C27 H27A 0.9800
C27 H27B 0.9800
C27 H27C 0.9800
C28 H28A 0.9800
C28 H28B 0.9800
C28 H28C 0.9800
C29 C34 1.417(2)
C29 C30 1.417(2)
C30 C31 1.389(2)
C30 C35 1.511(3)
C31 C32 1.383(3)
C31 H31A 0.9500
C32 C33 1.374(3)
C32 C36 1.510(3)
C33 C34 1.391(2)
C33 H33A 0.9500
C34 C37 1.516(2)
C35 H35A 0.9800
C35 H35B 0.9800
C35 H35C 0.9800
C36 H36A 0.9800
C36 H36B 0.9800
C36 H36C 0.9800
C37 H37A 0.9800
C37 H37B 0.9800
C37 H37C 0.9800
